data_1505789
loop_
_publ_author_name
'Chmura, Amanda J.'
'Davidson, Matthew G.'
'Jones, Matthew D.'
'Lunn, Matthew D.'
'Mahon, Mary F.'
'Johnson, Anthony F.'
'Khunkamchoo, Prasert'
'Roberts, Sian L.'
'Wong, Stephen S. F.'

_publ_section_title
;
 Group 4 Complexes with Aminebisphenolate Ligands and Their Application
 for the Ring Opening Polymerization of Cyclic Esters
;
_journal_issue 21
_journal_name_full Macromolecules
_journal_page_first 7250
_journal_paper_doi 10.1021/ma061028j
_journal_volume 39
_journal_year 2006
_chemical_formula_sum 'C42 H64 Hf N2 O4'
_chemical_formula_weight 839.44
_chemical_name_systematic
; 
 ? 
;
_space_group_IT_number 14
_symmetry_cell_setting monoclinic
_symmetry_space_group_name_Hall '-P 2ybc'
_symmetry_space_group_name_H-M 'P 1 21/c 1'
_atom_sites_solution_hydrogens geom
_atom_sites_solution_primary direct
_atom_sites_solution_secondary difmap
_audit_creation_method SHELXL-97
_cell_angle_alpha 90.00
_cell_angle_beta 97.3430(10)
_cell_angle_gamma 90.00
_cell_formula_units_Z 4
_cell_length_a 11.1038(2)
_cell_length_b 20.2199(3)
_cell_length_c 18.9272(3)
_cell_measurement_reflns_used 68333
_cell_measurement_temperature 150(2)
_cell_measurement_theta_max 30.03
_cell_measurement_theta_min 3.51
_cell_volume 4214.64(12)
_computing_cell_refinement 'HKL Scalepack (Otwinski & Minor, 1997)'
_computing_data_collection 'Collect (Nonius BV, 1997-2000)'
_computing_data_reduction 'HKL Denzo & Scalepack (Otwinski & Minor 1997)'
_computing_molecular_graphics 'Ortep-3 for Windows (Farrugia, 1997)'
_computing_publication_material 'WinGX publication routines (Farrugia, 1999)'
_computing_structure_refinement 'SHELXL-97 (Sheldrick, 1997)'
_computing_structure_solution
;
 SIR97- Altomare A., Burla M.C., Camalli M., Cascarano G.L., Giacovazzo C. ,
 Guagliardi A., Moliterni A.G.G., Polidori G.,Spagna R.
 (1999) J. Appl. Cryst. 32, 115-119.
;
_diffrn_ambient_temperature 150(2)
_diffrn_measured_fraction_theta_full 0.998
_diffrn_measured_fraction_theta_max 0.998
_diffrn_measurement_device_type 'nonius kappa ccd'
_diffrn_measurement_method ccd
_diffrn_radiation_monochromator graphite
_diffrn_radiation_source 'fine-focus sealed tube'
_diffrn_radiation_type MoK\a
_diffrn_radiation_wavelength 0.71073
_diffrn_reflns_av_R_equivalents 0.0748
_diffrn_reflns_av_sigmaI/netI 0.0579
_diffrn_reflns_limit_h_max 15
_diffrn_reflns_limit_h_min -15
_diffrn_reflns_limit_k_max 28
_diffrn_reflns_limit_k_min -28
_diffrn_reflns_limit_l_max 26
_diffrn_reflns_limit_l_min -26
_diffrn_reflns_number 97741
_diffrn_reflns_theta_full 30.03
_diffrn_reflns_theta_max 30.03
_diffrn_reflns_theta_min 3.64
_exptl_absorpt_coefficient_mu 2.514
_exptl_absorpt_correction_type none
_exptl_crystal_colour block
_exptl_crystal_density_diffrn 1.323
_exptl_crystal_density_method 'not measured'
_exptl_crystal_description colourless
_exptl_crystal_F_000 1736
_exptl_crystal_size_max 0.25
_exptl_crystal_size_mid 0.25
_exptl_crystal_size_min 0.15
_refine_diff_density_max 1.542
_refine_diff_density_min -1.781
_refine_diff_density_rms 0.110
_refine_ls_extinction_method none
_refine_ls_goodness_of_fit_ref 1.013
_refine_ls_hydrogen_treatment constr
_refine_ls_matrix_type full
_refine_ls_number_parameters 458
_refine_ls_number_reflns 12300
_refine_ls_number_restraints 0
_refine_ls_restrained_S_all 1.013
_refine_ls_R_factor_all 0.0649
_refine_ls_R_factor_gt 0.0323
_refine_ls_shift/su_max 0.001
_refine_ls_shift/su_mean 0.000
_refine_ls_structure_factor_coef Fsqd
_refine_ls_weighting_details 'calc w=1/[\s^2^(Fo^2^)+(0.0314P)^2^+0.0513P] where P=(Fo^2^+2Fc^2^)/3'
_refine_ls_weighting_scheme calc
_refine_ls_wR_factor_gt 0.0618
_refine_ls_wR_factor_ref 0.0692
_reflns_number_gt 8736
_reflns_number_total 12300
_reflns_threshold_expression >2sigma(I)
_cod_data_source_file ma061028jsi20060508_081624.cif
_cod_data_source_block Hf(OiPr)22b
_cod_original_sg_symbol_H-M P21/c
_cod_database_code 1505789

loop_
_symmetry_equiv_pos_as_xyz
'x, y, z'
'-x, y+1/2, -z+1/2'
'-x, -y, -z'
'x, -y-1/2, z-1/2'

loop_
_atom_site_label
_atom_site_type_symbol
_atom_site_fract_x
_atom_site_fract_y
_atom_site_fract_z
_atom_site_U_iso_or_equiv
_atom_site_adp_type
_atom_site_occupancy
_atom_site_symmetry_multiplicity
_atom_site_calc_flag
_atom_site_refinement_flags
Hf1 Hf 0.052112(9) 0.683742(5) 0.789949(5) 0.02229(4) Uani 1 1 d .
O1 O -0.08683(15) 0.70106(8) 0.84710(9) 0.0242(4) Uani 1 1 d .
N1 N 0.00982(18) 0.79829(10) 0.75962(10) 0.0220(4) Uani 1 1 d .
C1 C -0.1546(2) 0.75057(12) 0.86800(13) 0.0232(5) Uani 1 1 d .
O2 O 0.19529(15) 0.70433(8) 0.73724(9) 0.0258(4) Uani 1 1 d .
N2 N 0.15183(18) 0.75397(10) 0.88109(11) 0.0244(5) Uani 1 1 d .
C2 C -0.2053(2) 0.74796(12) 0.93223(13) 0.0238(5) Uani 1 1 d .
O4 O 0.12138(16) 0.60904(8) 0.84392(10) 0.0329(4) Uani 1 1 d .
C3 C -0.2789(2) 0.80121(13) 0.94762(14) 0.0300(6) Uani 1 1 d .
H3 H -0.3145 0.7998 0.9906 0.036 Uiso 1 1 calc R
O3 O -0.04856(15) 0.64758(9) 0.70880(9) 0.0329(4) Uani 1 1 d .
C4 C -0.3024(3) 0.85578(13) 0.90343(15) 0.0340(6) Uani 1 1 d .
C5 C -0.2486(2) 0.85716(13) 0.84156(14) 0.0311(6) Uani 1 1 d .
H5 H -0.2615 0.8943 0.8108 0.037 Uiso 1 1 calc R
C6 C -0.1758(2) 0.80551(12) 0.82300(13) 0.0247(5) Uani 1 1 d .
C7 C -0.0475(2) 0.67650(13) 1.00251(14) 0.0306(6) Uani 1 1 d .
H7A H -0.0110 0.6645 0.9598 0.046 Uiso 1 1 calc R
H7B H -0.0353 0.6404 1.0372 0.046 Uiso 1 1 calc R
H7C H -0.0090 0.7168 1.0234 0.046 Uiso 1 1 calc R
C8 C -0.2438(3) 0.62675(13) 0.94513(15) 0.0371(7) Uani 1 1 d .
H8A H -0.3314 0.6341 0.9335 0.056 Uiso 1 1 calc R
H8B H -0.2298 0.5886 0.9770 0.056 Uiso 1 1 calc R
H8C H -0.2081 0.6182 0.9013 0.056 Uiso 1 1 calc R
C9 C -0.2399(3) 0.69896(14) 1.05185(15) 0.0349(7) Uani 1 1 d .
H9A H -0.2031 0.7379 1.0768 0.052 Uiso 1 1 calc R
H9B H -0.2243 0.6599 1.0822 0.052 Uiso 1 1 calc R
H9C H -0.3277 0.7057 1.0408 0.052 Uiso 1 1 calc R
C10 C -0.1844(2) 0.68867(11) 0.98228(13) 0.0259(5) Uani 1 1 d .
C11 C -0.4317(3) 0.90330(17) 0.99228(18) 0.0634(10) Uani 1 1 d .
H11A H -0.4759 0.8614 0.9924 0.095 Uiso 1 1 calc R
H11B H -0.4861 0.9399 1.0005 0.095 Uiso 1 1 calc R
H11C H -0.3626 0.9027 1.0301 0.095 Uiso 1 1 calc R
C12 C -0.4929(4) 0.9158(3) 0.8637(2) 0.115(2) Uani 1 1 d .
H12A H -0.4644 0.9229 0.8174 0.172 Uiso 1 1 calc R
H12B H -0.5458 0.9524 0.8738 0.172 Uiso 1 1 calc R
H12C H -0.5383 0.8742 0.8627 0.172 Uiso 1 1 calc R
C13 C -0.3859(3) 0.91246(16) 0.92067(17) 0.0501(9) Uani 1 1 d .
C14 C -0.3135(4) 0.97778(17) 0.9237(3) 0.0944(17) Uani 1 1 d .
H14A H -0.2478 0.9762 0.9636 0.142 Uiso 1 1 calc R
H14B H -0.3677 1.0148 0.9306 0.142 Uiso 1 1 calc R
H14C H -0.2789 0.9838 0.8791 0.142 Uiso 1 1 calc R
C15 C -0.1256(2) 0.80573(12) 0.75341(13) 0.0248(5) Uani 1 1 d .
H15A H -0.1488 0.8478 0.7285 0.030 Uiso 1 1 calc R
H15B H -0.1636 0.7692 0.7236 0.030 Uiso 1 1 calc R
C16 C 0.0711(2) 0.84794(12) 0.80976(13) 0.0271(6) Uani 1 1 d .
H16A H 0.0108 0.8816 0.8198 0.032 Uiso 1 1 calc R
H16B H 0.1344 0.8707 0.7864 0.032 Uiso 1 1 calc R
C17 C 0.1289(2) 0.81932(12) 0.87904(14) 0.0249(5) Uani 1 1 d .
C18 C 0.1631(3) 0.85963(14) 0.93711(15) 0.0381(7) Uani 1 1 d .
H18 H 0.1442 0.9055 0.9348 0.046 Uiso 1 1 calc R
C19 C 0.2248(3) 0.83308(15) 0.99845(16) 0.0437(8) Uani 1 1 d .
H19 H 0.2487 0.8603 1.0387 0.052 Uiso 1 1 calc R
C20 C 0.2512(2) 0.76645(15) 1.00042(15) 0.0384(7) Uani 1 1 d .
H20 H 0.2947 0.7470 1.0418 0.046 Uiso 1 1 calc R
C21 C 0.2134(2) 0.72848(13) 0.94111(14) 0.0306(6) Uani 1 1 d .
H21 H 0.2313 0.6825 0.9426 0.037 Uiso 1 1 calc R
C22 C 0.0444(2) 0.80803(12) 0.68608(13) 0.0243(5) Uani 1 1 d .
H22A H 0.0082 0.7719 0.6550 0.029 Uiso 1 1 calc R
H22B H 0.0089 0.8502 0.6666 0.029 Uiso 1 1 calc R
C23 C 0.1787(2) 0.80942(12) 0.68297(13) 0.0242(5) Uani 1 1 d .
C24 C 0.2502(2) 0.75505(12) 0.70882(13) 0.0231(5) Uani 1 1 d .
C25 C 0.3760(2) 0.75490(12) 0.70463(13) 0.0254(6) Uani 1 1 d .
C26 C 0.4243(2) 0.81112(12) 0.67536(15) 0.0291(6) Uani 1 1 d .
H26 H 0.5089 0.8119 0.6722 0.035 Uiso 1 1 calc R
C27 C 0.3552(2) 0.86610(12) 0.65063(14) 0.0286(6) Uani 1 1 d .
C28 C 0.2320(2) 0.86340(12) 0.65447(13) 0.0252(5) Uani 1 1 d .
H28 H 0.1824 0.8996 0.6370 0.030 Uiso 1 1 calc R
C29 C 0.4562(2) 0.69595(13) 0.73167(16) 0.0319(6) Uani 1 1 d .
C30 C 0.4494(3) 0.68528(14) 0.81136(17) 0.0457(8) Uani 1 1 d .
H30A H 0.4768 0.7254 0.8377 0.069 Uiso 1 1 calc R
H30B H 0.5017 0.6481 0.8286 0.069 Uiso 1 1 calc R
H30C H 0.3654 0.6755 0.8186 0.069 Uiso 1 1 calc R
C31 C 0.4125(3) 0.63367(13) 0.68969(16) 0.0383(7) Uani 1 1 d .
H31A H 0.3271 0.6255 0.6948 0.057 Uiso 1 1 calc R
H31B H 0.4616 0.5957 0.7082 0.057 Uiso 1 1 calc R
H31C H 0.4210 0.6400 0.6392 0.057 Uiso 1 1 calc R
C32 C 0.5898(2) 0.70714(15) 0.7218(2) 0.0485(8) Uani 1 1 d .
H32A H 0.5961 0.7149 0.6713 0.073 Uiso 1 1 calc R
H32B H 0.6374 0.6680 0.7380 0.073 Uiso 1 1 calc R
H32C H 0.6211 0.7457 0.7497 0.073 Uiso 1 1 calc R
C33 C 0.4103(2) 0.92828(13) 0.62045(16) 0.0347(7) Uani 1 1 d .
C34 C 0.5481(3) 0.92591(16) 0.6275(2) 0.0590(10) Uani 1 1 d .
H34A H 0.5808 0.9193 0.6776 0.089 Uiso 1 1 calc R
H34B H 0.5789 0.9677 0.6105 0.089 Uiso 1 1 calc R
H34C H 0.5735 0.8893 0.5989 0.089 Uiso 1 1 calc R
C35 C 0.3579(3) 0.93702(18) 0.54279(17) 0.0591(10) Uani 1 1 d .
H35A H 0.3874 0.9786 0.5247 0.089 Uiso 1 1 calc R
H35B H 0.2691 0.9380 0.5388 0.089 Uiso 1 1 calc R
H35C H 0.3835 0.9000 0.5147 0.089 Uiso 1 1 calc R
C36 C 0.3773(3) 0.98909(14) 0.66285(17) 0.0492(8) Uani 1 1 d .
H36A H 0.4054 0.9824 0.7136 0.074 Uiso 1 1 calc R
H36B H 0.2890 0.9952 0.6561 0.074 Uiso 1 1 calc R
H36C H 0.4164 1.0284 0.6459 0.074 Uiso 1 1 calc R
C37 C 0.1509(3) 0.54289(13) 0.86025(16) 0.0381(7) Uani 1 1 d .
H37 H 0.2268 0.5419 0.8949 0.046 Uiso 1 1 calc R
C38 C 0.0505(4) 0.51195(17) 0.8948(2) 0.0869(14) Uani 1 1 d .
H38A H 0.0391 0.5367 0.9379 0.130 Uiso 1 1 calc R
H38B H 0.0717 0.4660 0.9075 0.130 Uiso 1 1 calc R
H38C H -0.0248 0.5129 0.8616 0.130 Uiso 1 1 calc R
C39 C 0.1745(3) 0.50634(16) 0.79367(19) 0.0617(10) Uani 1 1 d .
H39A H 0.1030 0.5097 0.7577 0.092 Uiso 1 1 calc R
H39B H 0.1911 0.4597 0.8051 0.092 Uiso 1 1 calc R
H39C H 0.2448 0.5259 0.7750 0.092 Uiso 1 1 calc R
C40 C -0.1139(3) 0.61669(15) 0.65023(15) 0.0404(7) Uani 1 1 d .
H40 H -0.1817 0.6469 0.6312 0.048 Uiso 1 1 calc R
C41 C -0.0339(4) 0.6074(2) 0.5928(2) 0.0921(15) Uani 1 1 d .
H41A H -0.0005 0.6502 0.5808 0.138 Uiso 1 1 calc R
H41B H -0.0817 0.5886 0.5504 0.138 Uiso 1 1 calc R
H41C H 0.0327 0.5772 0.6097 0.138 Uiso 1 1 calc R
C42 C -0.1695(3) 0.55345(17) 0.6734(2) 0.0708(12) Uani 1 1 d .
H42A H -0.1050 0.5215 0.6885 0.106 Uiso 1 1 calc R
H42B H -0.2243 0.5351 0.6334 0.106 Uiso 1 1 calc R
H42C H -0.2153 0.5627 0.7132 0.106 Uiso 1 1 calc R

loop_
_atom_site_aniso_label
_atom_site_aniso_U_11
_atom_site_aniso_U_22
_atom_site_aniso_U_33
_atom_site_aniso_U_23
_atom_site_aniso_U_13
_atom_site_aniso_U_12
Hf1 0.02874(6) 0.01702(6) 0.02157(6) 0.00016(4) 0.00505(4) 0.00094(4)
O1 0.0315(9) 0.0190(9) 0.0229(9) 0.0014(7) 0.0067(7) 0.0026(7)
N1 0.0263(11) 0.0220(10) 0.0177(10) 0.0016(8) 0.0029(9) 0.0006(8)
C1 0.0239(12) 0.0216(12) 0.0242(13) -0.0019(11) 0.0032(10) 0.0003(10)
O2 0.0283(9) 0.0208(9) 0.0289(10) 0.0036(8) 0.0065(8) 0.0020(7)
N2 0.0272(11) 0.0230(11) 0.0229(11) 0.0025(9) 0.0031(9) 0.0007(9)
C2 0.0270(13) 0.0235(13) 0.0210(13) 0.0008(10) 0.0035(10) 0.0002(10)
O4 0.0440(11) 0.0177(9) 0.0386(11) 0.0059(8) 0.0109(9) 0.0067(8)
C3 0.0353(15) 0.0327(15) 0.0245(14) 0.0017(11) 0.0129(12) 0.0034(11)
O3 0.0383(11) 0.0318(11) 0.0291(10) -0.0084(8) 0.0067(8) -0.0071(8)
C4 0.0409(16) 0.0314(15) 0.0321(15) 0.0044(13) 0.0141(12) 0.0108(12)
C5 0.0374(15) 0.0276(14) 0.0298(14) 0.0079(12) 0.0100(12) 0.0077(12)
C6 0.0285(13) 0.0263(14) 0.0198(12) 0.0025(10) 0.0048(10) 0.0029(10)
C7 0.0338(15) 0.0350(16) 0.0234(13) 0.0059(11) 0.0046(11) 0.0012(11)
C8 0.0458(17) 0.0297(15) 0.0350(16) 0.0062(13) 0.0020(13) -0.0082(13)
C9 0.0395(16) 0.0400(17) 0.0263(14) 0.0083(12) 0.0086(12) 0.0006(12)
C10 0.0331(14) 0.0238(13) 0.0216(13) 0.0052(11) 0.0061(11) -0.0003(11)
C11 0.085(3) 0.057(2) 0.057(2) 0.0076(18) 0.042(2) 0.033(2)
C12 0.111(4) 0.168(5) 0.065(3) 0.006(3) 0.014(3) 0.115(4)
C13 0.068(2) 0.0449(19) 0.0433(19) 0.0108(15) 0.0291(17) 0.0303(17)
C14 0.143(4) 0.032(2) 0.126(4) 0.009(2) 0.086(3) 0.022(2)
C15 0.0262(13) 0.0261(14) 0.0224(13) 0.0045(10) 0.0039(10) 0.0049(10)
C16 0.0360(15) 0.0168(13) 0.0278(14) 0.0006(11) 0.0019(11) 0.0012(11)
C17 0.0265(13) 0.0245(13) 0.0238(13) -0.0004(11) 0.0041(10) -0.0017(11)
C18 0.0517(18) 0.0271(15) 0.0335(16) -0.0042(13) -0.0021(14) -0.0016(13)
C19 0.0513(19) 0.0453(19) 0.0313(16) -0.0083(14) -0.0075(14) -0.0057(14)
C20 0.0355(16) 0.0468(18) 0.0298(16) 0.0054(14) -0.0076(13) -0.0036(13)
C21 0.0318(14) 0.0292(14) 0.0302(15) 0.0065(12) 0.0013(12) 0.0007(11)
C22 0.0263(13) 0.0273(14) 0.0195(12) 0.0052(10) 0.0041(10) 0.0038(10)
C23 0.0255(12) 0.0269(14) 0.0206(12) 0.0013(11) 0.0039(10) 0.0021(10)
C24 0.0268(13) 0.0233(13) 0.0196(12) -0.0008(10) 0.0045(10) 0.0007(10)
C25 0.0240(13) 0.0238(13) 0.0275(14) -0.0020(11) 0.0005(11) 0.0009(10)
C26 0.0219(12) 0.0308(15) 0.0342(15) -0.0024(12) 0.0013(11) -0.0003(11)
C27 0.0293(14) 0.0263(14) 0.0303(15) 0.0003(11) 0.0038(11) -0.0039(11)
C28 0.0276(13) 0.0230(13) 0.0254(13) 0.0042(11) 0.0046(11) 0.0026(10)
C29 0.0278(14) 0.0273(15) 0.0396(16) 0.0023(12) 0.0010(12) 0.0046(10)
C30 0.0490(19) 0.0446(19) 0.0395(18) 0.0037(14) -0.0103(15) 0.0151(14)
C31 0.0358(15) 0.0278(15) 0.0510(18) -0.0047(14) 0.0038(14) 0.0065(12)
C32 0.0262(15) 0.0404(17) 0.078(2) 0.0089(17) 0.0016(15) 0.0087(13)
C33 0.0329(15) 0.0285(15) 0.0422(17) 0.0074(13) 0.0028(13) -0.0059(11)
C34 0.0368(18) 0.0431(19) 0.099(3) 0.0209(19) 0.0159(18) -0.0083(14)
C35 0.069(2) 0.061(2) 0.047(2) 0.0119(18) 0.0099(18) -0.0289(19)
C36 0.062(2) 0.0289(16) 0.057(2) 0.0065(15) 0.0076(17) -0.0029(15)
C37 0.0474(17) 0.0220(14) 0.0414(17) 0.0031(13) -0.0084(14) 0.0091(13)
C38 0.115(4) 0.036(2) 0.118(4) 0.030(2) 0.047(3) -0.008(2)
C39 0.067(2) 0.045(2) 0.068(2) -0.0238(18) -0.0090(19) 0.0217(17)
C40 0.0449(18) 0.0399(17) 0.0332(16) -0.0080(14) -0.0069(13) -0.0023(14)
C41 0.116(4) 0.113(4) 0.051(3) -0.037(3) 0.028(2) -0.008(3)
C42 0.067(2) 0.044(2) 0.093(3) 0.002(2) -0.019(2) -0.0177(18)

loop_
_atom_type_symbol
_atom_type_description
_atom_type_scat_dispersion_real
_atom_type_scat_dispersion_imag
_atom_type_scat_source
C C 0.0033 0.0016 'International Tables Vol C Tables 4.2.6.8 and 6.1.1.4'
H H 0.0000 0.0000 'International Tables Vol C Tables 4.2.6.8 and 6.1.1.4'
Hf Hf -0.5830 6.1852 'International Tables Vol C Tables 4.2.6.8 and 6.1.1.4'
N N 0.0061 0.0033 'International Tables Vol C Tables 4.2.6.8 and 6.1.1.4'
O O 0.0106 0.0060 'International Tables Vol C Tables 4.2.6.8 and 6.1.1.4'

loop_
_geom_angle_atom_site_label_1
_geom_angle_atom_site_label_2
_geom_angle_atom_site_label_3
_geom_angle
O3 Hf1 O4 106.07(8)
O3 Hf1 O1 95.02(7)
O4 Hf1 O1 97.59(7)
O3 Hf1 O2 95.59(7)
O4 Hf1 O2 97.87(7)
O1 Hf1 O2 158.03(7)
O3 Hf1 N2 165.57(7)
O4 Hf1 N2 88.08(7)
O1 Hf1 N2 79.99(7)
O2 Hf1 N2 85.02(7)
O3 Hf1 N1 95.69(7)
O4 Hf1 N1 158.24(7)
O1 Hf1 N1 79.81(7)
O2 Hf1 N1 80.04(7)
N2 Hf1 N1 70.17(6)
C1 O1 Hf1 141.32(15)
C16 N1 C15 110.79(19)
C16 N1 C22 110.64(19)
C15 N1 C22 106.63(18)
C16 N1 Hf1 115.88(14)
C15 N1 Hf1 106.07(14)
C22 N1 Hf1 106.29(14)
O1 C1 C6 118.0(2)
O1 C1 C2 121.9(2)
C6 C1 C2 120.1(2)
C24 O2 Hf1 141.34(15)
C17 N2 C21 118.2(2)
C17 N2 Hf1 119.57(16)
C21 N2 Hf1 121.16(16)
C3 C2 C1 117.3(2)
C3 C2 C10 121.3(2)
C1 C2 C10 121.3(2)
C37 O4 Hf1 158.51(17)
C4 C3 C2 123.6(2)
C40 O3 Hf1 174.79(18)
C5 C4 C3 117.3(2)
C5 C4 C13 120.2(2)
C3 C4 C13 122.5(3)
C4 C5 C6 121.8(2)
C5 C6 C1 119.9(2)
C5 C6 C15 120.9(2)
C1 C6 C15 119.0(2)
C2 C10 C9 112.3(2)
C2 C10 C7 110.3(2)
C9 C10 C7 107.5(2)
C2 C10 C8 109.4(2)
C9 C10 C8 107.8(2)
C7 C10 C8 109.6(2)
C12 C13 C11 108.8(3)
C12 C13 C4 108.9(3)
C11 C13 C4 112.3(2)
C12 C13 C14 110.5(4)
C11 C13 C14 107.6(3)
C4 C13 C14 108.7(3)
C6 C15 N1 114.4(2)
N1 C16 C17 114.1(2)
N2 C17 C18 121.6(2)
N2 C17 C16 117.5(2)
C18 C17 C16 120.7(2)
C19 C18 C17 119.8(3)
C20 C19 C18 119.0(3)
C19 C20 C21 118.7(3)
N2 C21 C20 122.7(2)
C23 C22 N1 114.3(2)
C28 C23 C24 120.1(2)
C28 C23 C22 120.5(2)
C24 C23 C22 119.4(2)
O2 C24 C23 118.2(2)
O2 C24 C25 121.7(2)
C23 C24 C25 120.1(2)
C26 C25 C24 116.9(2)
C26 C25 C29 121.8(2)
C24 C25 C29 121.3(2)
C27 C26 C25 123.9(2)
C28 C27 C26 117.1(2)
C28 C27 C33 119.7(2)
C26 C27 C33 123.2(2)
C27 C28 C23 121.9(2)
C31 C29 C30 110.0(2)
C31 C29 C32 107.7(2)
C30 C29 C32 108.1(2)
C31 C29 C25 109.5(2)
C30 C29 C25 109.7(2)
C32 C29 C25 111.9(2)
C34 C33 C35 110.2(3)
C34 C33 C36 106.5(3)
C35 C33 C36 108.9(3)
C34 C33 C27 112.6(2)
C35 C33 C27 109.4(2)
C36 C33 C27 109.1(2)
O4 C37 C38 109.2(3)
O4 C37 C39 110.1(2)
C38 C37 C39 112.2(3)
O3 C40 C41 109.7(3)
O3 C40 C42 109.9(3)
C41 C40 C42 113.9(3)

loop_
_geom_bond_atom_site_label_1
_geom_bond_atom_site_label_2
_geom_bond_distance
Hf1 O3 1.9247(16)
Hf1 O4 1.9277(16)
Hf1 O1 2.0247(17)
Hf1 O2 2.0252(17)
Hf1 N2 2.394(2)
Hf1 N1 2.418(2)
O1 C1 1.342(3)
N1 C16 1.485(3)
N1 C15 1.501(3)
N1 C22 1.503(3)
C1 C6 1.401(3)
C1 C2 1.405(3)
O2 C24 1.340(3)
N2 C17 1.345(3)
N2 C21 1.351(3)
C2 C3 1.404(3)
C2 C10 1.527(3)
O4 C37 1.402(3)
C3 C4 1.389(4)
O3 C40 1.393(3)
C4 C5 1.381(4)
C4 C13 1.535(4)
C5 C6 1.393(3)
C6 C15 1.494(3)
C7 C10 1.539(4)
C8 C10 1.542(3)
C9 C10 1.538(4)
C11 C13 1.518(4)
C12 C13 1.500(5)
C13 C14 1.544(5)
C16 C17 1.500(3)
C17 C18 1.382(4)
C18 C19 1.379(4)
C19 C20 1.378(4)
C20 C21 1.380(4)
C22 C23 1.500(3)
C23 C28 1.384(3)
C23 C24 1.407(3)
C24 C25 1.409(3)
C25 C26 1.401(3)
C25 C29 1.536(3)
C26 C27 1.397(3)
C27 C28 1.381(3)
C27 C33 1.540(4)
C29 C31 1.534(4)
C29 C30 1.535(4)
C29 C32 1.535(4)
C33 C34 1.519(4)
C33 C35 1.520(4)
C33 C36 1.538(4)
C37 C38 1.499(5)
C37 C39 1.512(4)
C40 C41 1.501(5)
C40 C42 1.509(4)
